data_4119022
loop_
_publ_author_name
'Weizhi Geng'
'Wen-Xiong Zhang'
'Wei Hao'
'Zhenfeng Xi'

_publ_section_title
;
 Cyclopentadiene-Phosphine/Palladium-Catalyzed Cleavage of C-N Bonds in
 Secondary Amines: Synthesis of Pyrrole and Indole Derivatives from
 Secondary Amines and Alkenyl or Aryl Dibromides
;
_journal_name_full 'Journal of the American Chemical Society'
_journal_page_first 20230
_journal_page_last 20233
_journal_paper_doi 10.1021/ja308950d
_journal_volume 134
_journal_year 2012
_chemical_formula_sum 'C31 H35 P'
_chemical_formula_weight 438.56
_chemical_name_systematic
; 
 ? 
;
_space_group_IT_number 15
_symmetry_cell_setting monoclinic
_symmetry_space_group_name_Hall '-C 2yc'
_symmetry_space_group_name_H-M 'C 1 2/c 1'
_atom_sites_solution_hydrogens geom
_atom_sites_solution_primary direct
_atom_sites_solution_secondary difmap
_audit_creation_method SHELXL-97
_cell_angle_alpha 90.00
_cell_angle_beta 119.26(3)
_cell_angle_gamma 90.00
_cell_formula_units_Z 8
_cell_length_a 32.527(7)
_cell_length_b 10.868(2)
_cell_length_c 16.480(3)
_cell_measurement_temperature 123(2)
_cell_measurement_theta_max 27.48
_cell_measurement_theta_min 2.01
_cell_volume 5082(2)
_computing_cell_refinement Rapid-AUTO
_computing_data_collection 'Rapid-AUTO (Rigaku,2000)'
_computing_data_reduction 'CrystalStructure (Rigaku/MSC,2000)'
_computing_molecular_graphics 'Siemens SHELXTL V4.2,(Sheldrick,1990)'
_computing_publication_material SHELXL-97,(Sheldrick,1997)
_computing_structure_refinement SHELXL-97,(Sheldrick,1997)
_computing_structure_solution SHELXS-97,(Sheldrick,1997)
_diffrn_ambient_temperature 123(2)
_diffrn_detector_area_resol_mean 10.00
_diffrn_measured_fraction_theta_full 0.996
_diffrn_measured_fraction_theta_max 0.996
_diffrn_measurement_device_type 'Rigaku RAXIS RAPID IP'
_diffrn_measurement_method \W
_diffrn_radiation_monochromator graphite
_diffrn_radiation_source 'fine-focus sealed tube'
_diffrn_radiation_type MoK\a
_diffrn_radiation_wavelength 0.71073
_diffrn_reflns_av_R_equivalents 0.0809
_diffrn_reflns_av_sigmaI/netI 0.1756
_diffrn_reflns_limit_h_max 42
_diffrn_reflns_limit_h_min -42
_diffrn_reflns_limit_k_max 14
_diffrn_reflns_limit_k_min -14
_diffrn_reflns_limit_l_max 18
_diffrn_reflns_limit_l_min -21
_diffrn_reflns_number 5811
_diffrn_reflns_theta_full 27.48
_diffrn_reflns_theta_max 27.48
_diffrn_reflns_theta_min 2.01
_diffrn_standards_decay_% 0
_diffrn_standards_interval_count 0
_diffrn_standards_interval_time 0
_diffrn_standards_number 0
_exptl_absorpt_coefficient_mu 0.124
_exptl_absorpt_correction_T_max 0.9756
_exptl_absorpt_correction_T_min 0.9637
_exptl_absorpt_correction_type empirical
_exptl_absorpt_process_details
; 
                                  HIGASHI, T. (1995). Abscor-empirical 
                                  Absorption Correction based on Fourier 
                                  Series Approximation. 
                                  Rigaku Corporation,Tokyo,Japan. 
;
_exptl_crystal_density_diffrn 1.146
_exptl_crystal_F_000 1888
_exptl_crystal_size_max 0.30
_exptl_crystal_size_mid 0.30
_exptl_crystal_size_min 0.20
_refine_diff_density_max 0.321
_refine_diff_density_min -0.340
_refine_diff_density_rms 0.057
_refine_ls_extinction_coef 0.00048(4)
_refine_ls_extinction_expression Fc^*^=kFc[1+0.001xFc^2^\l^3^/sin(2\q)]^-1/4^
_refine_ls_extinction_method SHELXL
_refine_ls_goodness_of_fit_ref 0.845
_refine_ls_hydrogen_treatment none
_refine_ls_matrix_type full
_refine_ls_number_parameters 294
_refine_ls_number_reflns 5811
_refine_ls_number_restraints 0
_refine_ls_restrained_S_all 0.845
_refine_ls_R_factor_all 0.1092
_refine_ls_R_factor_gt 0.0499
_refine_ls_shift/su_max 0.000
_refine_ls_shift/su_mean 0.000
_refine_ls_structure_factor_coef Fsqd
_refine_ls_weighting_details 'calc w=1/[\s^2^(Fo^2^)+(0.0000P)^2^+0.0000P] where P=(Fo^2^+2Fc^2^)/3'
_refine_ls_weighting_scheme calc
_refine_ls_wR_factor_gt 0.0656
_refine_ls_wR_factor_ref 0.0712
_reflns_number_gt 2714
_reflns_number_total 5811
_reflns_threshold_expression >2sigma(I)
_cod_data_source_file ja308950d_si_002.cif
_cod_data_source_block gwz
_cod_original_cell_volume 5082.2(18)
_cod_database_code 4119022

loop_
_symmetry_equiv_pos_as_xyz
'x, y, z'
'-x, y, -z+1/2'
'x+1/2, y+1/2, z'
'-x+1/2, y+1/2, -z+1/2'
'-x, -y, -z'
'x, -y, z-1/2'
'-x+1/2, -y+1/2, -z'
'x+1/2, -y+1/2, z-1/2'

loop_
_atom_site_label
_atom_site_type_symbol
_atom_site_fract_x
_atom_site_fract_y
_atom_site_fract_z
_atom_site_U_iso_or_equiv
_atom_site_adp_type
_atom_site_occupancy
_atom_site_symmetry_multiplicity
_atom_site_calc_flag
_atom_site_refinement_flags
C1 C 0.09544(7) 0.2097(2) 0.07158(14) 0.0198(5) Uani 1 1 d .
C2 C 0.06395(8) 0.1116(2) 0.02905(16) 0.0266(6) Uani 1 1 d .
H2 H 0.0686 0.0369 0.0624 0.032 Uiso 1 1 calc R
C3 C 0.02575(8) 0.1212(2) -0.06160(15) 0.0285(6) Uani 1 1 d .
H3 H 0.0047 0.0541 -0.0888 0.034 Uiso 1 1 calc R
C4 C 0.01901(8) 0.2295(2) -0.11109(16) 0.0290(6) Uani 1 1 d .
H4 H -0.0067 0.2371 -0.1725 0.035 Uiso 1 1 calc R
C5 C 0.04998(7) 0.3261(2) -0.07026(15) 0.0247(6) Uani 1 1 d .
H5 H 0.0453 0.3999 -0.1046 0.030 Uiso 1 1 calc R
C6 C 0.08833(8) 0.3186(2) 0.02089(15) 0.0191(5) Uani 1 1 d .
C7 C 0.11921(7) 0.4317(2) 0.06019(15) 0.0211(5) Uani 1 1 d .
H7 H 0.1441 0.4148 0.1257 0.025 Uiso 1 1 calc R
C8 C 0.14250(8) 0.4713(2) 0.00331(14) 0.0215(6) Uani 1 1 d .
C9 C 0.12985(8) 0.5869(2) -0.02603(15) 0.0232(6) Uani 1 1 d .
C10 C 0.09823(8) 0.6329(2) 0.00922(15) 0.0264(6) Uani 1 1 d .
C11 C 0.09178(8) 0.5455(2) 0.05823(15) 0.0234(6) Uani 1 1 d .
C12 C 0.17496(8) 0.3884(2) -0.01122(15) 0.0301(6) Uani 1 1 d .
H12A H 0.1732 0.4091 -0.0713 0.036 Uiso 1 1 calc R
H12B H 0.1641 0.3024 -0.0152 0.036 Uiso 1 1 calc R
C13 C 0.22693(7) 0.3978(2) 0.06717(14) 0.0374(7) Uani 1 1 d .
H13A H 0.2387 0.4810 0.0682 0.056 Uiso 1 1 calc R
H13B H 0.2461 0.3381 0.0557 0.056 Uiso 1 1 calc R
H13C H 0.2288 0.3800 0.1272 0.056 Uiso 1 1 calc R
C14 C 0.14496(8) 0.6629(2) -0.08272(15) 0.0348(7) Uani 1 1 d .
H14A H 0.1174 0.7086 -0.1304 0.042 Uiso 1 1 calc R
H14B H 0.1561 0.6073 -0.1156 0.042 Uiso 1 1 calc R
C15 C 0.18427(8) 0.7550(2) -0.02441(16) 0.0469(8) Uani 1 1 d .
H15A H 0.1741 0.8078 0.0107 0.070 Uiso 1 1 calc R
H15B H 0.1910 0.8058 -0.0657 0.070 Uiso 1 1 calc R
H15C H 0.2128 0.7101 0.0189 0.070 Uiso 1 1 calc R
C16 C 0.07425(8) 0.7569(2) -0.01661(17) 0.0401(7) Uani 1 1 d .
H16A H 0.0958 0.8178 -0.0207 0.048 Uiso 1 1 calc R
H16B H 0.0674 0.7843 0.0328 0.048 Uiso 1 1 calc R
C17 C 0.02751(8) 0.7525(3) -0.11126(17) 0.0567(9) Uani 1 1 d .
H17A H 0.0338 0.7187 -0.1593 0.085 Uiso 1 1 calc R
H17B H 0.0147 0.8359 -0.1289 0.085 Uiso 1 1 calc R
H17C H 0.0046 0.7002 -0.1052 0.085 Uiso 1 1 calc R
C18 C 0.06028(8) 0.5465(2) 0.10149(14) 0.0304(6) Uani 1 1 d .
H18A H 0.0366 0.4802 0.0726 0.036 Uiso 1 1 calc R
H18B H 0.0431 0.6257 0.0862 0.036 Uiso 1 1 calc R
C19 C 0.08525(8) 0.5295(3) 0.20646(14) 0.0483(8) Uani 1 1 d .
H19A H 0.1020 0.4507 0.2227 0.072 Uiso 1 1 calc R
H19B H 0.0620 0.5301 0.2280 0.072 Uiso 1 1 calc R
H19C H 0.1078 0.5967 0.2363 0.072 Uiso 1 1 calc R
C20 C 0.19418(8) 0.1501(2) 0.18408(14) 0.0228(6) Uani 1 1 d .
C21 C 0.19176(8) 0.0823(2) 0.11061(16) 0.0308(6) Uani 1 1 d .
H21 H 0.1620 0.0641 0.0584 0.037 Uiso 1 1 calc R
C22 C 0.23307(9) 0.0407(3) 0.11314(17) 0.0421(8) Uani 1 1 d .
H22 H 0.2314 -0.0035 0.0619 0.051 Uiso 1 1 calc R
C23 C 0.27568(8) 0.0637(3) 0.18928(18) 0.0441(8) Uani 1 1 d .
H23 H 0.3034 0.0321 0.1915 0.053 Uiso 1 1 calc R
C24 C 0.27942(9) 0.1318(3) 0.26306(18) 0.0436(8) Uani 1 1 d .
H24 H 0.3093 0.1484 0.3154 0.052 Uiso 1 1 calc R
C25 C 0.23781(8) 0.1758(2) 0.25869(15) 0.0330(7) Uani 1 1 d .
H25 H 0.2398 0.2245 0.3083 0.040 Uiso 1 1 calc R
C26 C 0.12808(8) 0.0669(2) 0.23692(14) 0.0224(6) Uani 1 1 d .
C27 C 0.15301(8) -0.0426(2) 0.25954(16) 0.0372(7) Uani 1 1 d .
H27 H 0.1783 -0.0521 0.2466 0.045 Uiso 1 1 calc R
C28 C 0.14203(9) -0.1379(2) 0.30029(18) 0.0497(8) Uani 1 1 d .
H28 H 0.1601 -0.2115 0.3167 0.060 Uiso 1 1 calc R
C29 C 0.10394(8) -0.1265(3) 0.31775(16) 0.0396(7) Uani 1 1 d .
H29 H 0.0958 -0.1924 0.3451 0.048 Uiso 1 1 calc R
C30 C 0.07875(8) -0.0194(3) 0.29480(15) 0.0326(7) Uani 1 1 d .
H30 H 0.0528 -0.0114 0.3059 0.039 Uiso 1 1 calc R
C31 C 0.09033(8) 0.0764(2) 0.25619(14) 0.0278(6) Uani 1 1 d .
H31 H 0.0727 0.1507 0.2420 0.033 Uiso 1 1 calc R
P1 P 0.14322(2) 0.20352(6) 0.19306(4) 0.02300(16) Uani 1 1 d .

loop_
_atom_site_aniso_label
_atom_site_aniso_U_11
_atom_site_aniso_U_22
_atom_site_aniso_U_33
_atom_site_aniso_U_23
_atom_site_aniso_U_13
_atom_site_aniso_U_12
C1 0.0165(12) 0.0228(13) 0.0223(13) -0.0012(12) 0.0112(10) 0.0000(12)
C2 0.0293(15) 0.0200(14) 0.0338(15) -0.0004(12) 0.0180(12) 0.0001(12)
C3 0.0253(15) 0.0327(16) 0.0330(15) -0.0129(13) 0.0185(13) -0.0084(13)
C4 0.0220(14) 0.0359(17) 0.0287(14) -0.0071(13) 0.0121(12) -0.0007(13)
C5 0.0226(14) 0.0261(15) 0.0304(14) 0.0031(12) 0.0168(12) 0.0037(12)
C6 0.0164(13) 0.0207(14) 0.0250(13) -0.0027(12) 0.0137(11) -0.0005(11)
C7 0.0187(13) 0.0200(13) 0.0256(14) 0.0010(12) 0.0115(11) 0.0015(11)
C8 0.0176(13) 0.0257(14) 0.0220(13) -0.0004(12) 0.0103(11) -0.0005(12)
C9 0.0205(14) 0.0263(15) 0.0214(13) -0.0005(12) 0.0090(11) -0.0065(12)
C10 0.0209(14) 0.0222(14) 0.0285(15) -0.0004(12) 0.0061(12) 0.0002(12)
C11 0.0217(14) 0.0223(14) 0.0247(14) 0.0019(12) 0.0102(12) 0.0038(12)
C12 0.0346(16) 0.0274(15) 0.0343(15) 0.0001(13) 0.0214(13) -0.0020(13)
C13 0.0275(16) 0.0442(18) 0.0469(16) -0.0011(15) 0.0233(14) 0.0029(14)
C14 0.0417(16) 0.0303(16) 0.0312(15) 0.0066(13) 0.0168(13) -0.0061(14)
C15 0.0476(19) 0.051(2) 0.0446(17) 0.0054(16) 0.0240(15) -0.0194(16)
C16 0.0437(18) 0.0231(15) 0.0613(19) 0.0098(15) 0.0319(16) 0.0078(14)
C17 0.0339(17) 0.0434(19) 0.075(2) 0.0213(18) 0.0125(16) 0.0076(16)
C18 0.0281(15) 0.0290(15) 0.0352(15) -0.0028(13) 0.0163(12) 0.0035(13)
C19 0.057(2) 0.059(2) 0.0422(17) 0.0040(17) 0.0341(15) 0.0145(17)
C20 0.0229(14) 0.0241(14) 0.0262(14) 0.0031(12) 0.0158(12) -0.0020(12)
C21 0.0191(14) 0.0337(16) 0.0413(16) -0.0030(14) 0.0162(12) -0.0056(12)
C22 0.0470(19) 0.0411(19) 0.0545(19) -0.0063(16) 0.0375(16) -0.0042(16)
C23 0.0224(15) 0.061(2) 0.0585(19) 0.0177(18) 0.0271(15) 0.0088(15)
C24 0.0280(16) 0.064(2) 0.0400(17) 0.0118(17) 0.0178(14) -0.0025(16)
C25 0.0264(15) 0.0452(18) 0.0279(14) 0.0044(14) 0.0136(12) -0.0022(14)
C26 0.0221(14) 0.0211(13) 0.0223(13) 0.0024(12) 0.0094(11) -0.0039(12)
C27 0.0248(15) 0.0340(16) 0.0644(19) 0.0208(15) 0.0308(14) 0.0088(13)
C28 0.0345(17) 0.0368(17) 0.081(2) 0.0365(17) 0.0305(16) 0.0148(15)
C29 0.0276(16) 0.0507(19) 0.0418(17) 0.0260(16) 0.0180(13) -0.0016(15)
C30 0.0248(15) 0.0462(18) 0.0312(15) 0.0001(14) 0.0170(13) -0.0052(14)
C31 0.0263(15) 0.0306(15) 0.0278(14) -0.0001(13) 0.0142(12) -0.0005(13)
P1 0.0239(4) 0.0207(3) 0.0257(3) 0.0016(3) 0.0132(3) -0.0002(3)

loop_
_atom_type_symbol
_atom_type_description
_atom_type_scat_dispersion_real
_atom_type_scat_dispersion_imag
_atom_type_scat_source
C C 0.0033 0.0016 'International Tables Vol C Tables 4.2.6.8 and 6.1.1.4'
H H 0.0000 0.0000 'International Tables Vol C Tables 4.2.6.8 and 6.1.1.4'
P P 0.1023 0.0942 'International Tables Vol C Tables 4.2.6.8 and 6.1.1.4'

loop_
_geom_angle_atom_site_label_1
_geom_angle_atom_site_label_2
_geom_angle_atom_site_label_3
_geom_angle
C6 C1 C2 118.4(2)
C6 C1 P1 118.99(17)
C2 C1 P1 122.49(18)
C3 C2 C1 121.6(2)
C3 C2 H2 119.2
C1 C2 H2 119.2
C4 C3 C2 119.5(2)
C4 C3 H3 120.2
C2 C3 H3 120.2
C5 C4 C3 119.4(2)
C5 C4 H4 120.3
C3 C4 H4 120.3
C4 C5 C6 122.0(2)
C4 C5 H5 119.0
C6 C5 H5 119.0
C1 C6 C5 119.1(2)
C1 C6 C7 123.2(2)
C5 C6 C7 117.6(2)
C11 C7 C6 113.06(18)
C11 C7 C8 102.72(19)
C6 C7 C8 112.96(18)
C11 C7 H7 109.3
C6 C7 H7 109.3
C8 C7 H7 109.3
C9 C8 C12 128.7(2)
C9 C8 C7 109.3(2)
C12 C8 C7 122.0(2)
C8 C9 C10 108.8(2)
C8 C9 C14 127.3(2)
C10 C9 C14 123.8(2)
C11 C10 C9 109.9(2)
C11 C10 C16 126.6(2)
C9 C10 C16 123.2(2)
C10 C11 C18 128.9(2)
C10 C11 C7 109.3(2)
C18 C11 C7 121.7(2)
C8 C12 C13 113.29(19)
C8 C12 H12A 108.9
C13 C12 H12A 108.9
C8 C12 H12B 108.9
C13 C12 H12B 108.9
H12A C12 H12B 107.7
C12 C13 H13A 109.5
C12 C13 H13B 109.5
H13A C13 H13B 109.5
C12 C13 H13C 109.5
H13A C13 H13C 109.5
H13B C13 H13C 109.5
C9 C14 C15 113.31(18)
C9 C14 H14A 108.9
C15 C14 H14A 108.9
C9 C14 H14B 108.9
C15 C14 H14B 108.9
H14A C14 H14B 107.7
C14 C15 H15A 109.5
C14 C15 H15B 109.5
H15A C15 H15B 109.5
C14 C15 H15C 109.5
H15A C15 H15C 109.5
H15B C15 H15C 109.5
C10 C16 C17 111.8(2)
C10 C16 H16A 109.3
C17 C16 H16A 109.3
C10 C16 H16B 109.3
C17 C16 H16B 109.3
H16A C16 H16B 107.9
C16 C17 H17A 109.5
C16 C17 H17B 109.5
H17A C17 H17B 109.5
C16 C17 H17C 109.5
H17A C17 H17C 109.5
H17B C17 H17C 109.5
C11 C18 C19 115.38(19)
C11 C18 H18A 108.4
C19 C18 H18A 108.4
C11 C18 H18B 108.4
C19 C18 H18B 108.4
H18A C18 H18B 107.5
C18 C19 H19A 109.5
C18 C19 H19B 109.5
H19A C19 H19B 109.5
C18 C19 H19C 109.5
H19A C19 H19C 109.5
H19B C19 H19C 109.5
C25 C20 C21 118.8(2)
C25 C20 P1 116.23(18)
C21 C20 P1 124.93(18)
C20 C21 C22 120.1(2)
C20 C21 H21 119.9
C22 C21 H21 119.9
C23 C22 C21 119.9(2)
C23 C22 H22 120.1
C21 C22 H22 120.1
C22 C23 C24 121.5(2)
C22 C23 H23 119.2
C24 C23 H23 119.2
C23 C24 C25 118.1(2)
C23 C24 H24 120.9
C25 C24 H24 120.9
C20 C25 C24 121.5(2)
C20 C25 H25 119.2
C24 C25 H25 119.2
C27 C26 C31 117.4(2)
C27 C26 P1 124.83(18)
C31 C26 P1 117.53(18)
C28 C27 C26 121.5(2)
C28 C27 H27 119.3
C26 C27 H27 119.3
C27 C28 C29 119.9(2)
C27 C28 H28 120.1
C29 C28 H28 120.1
C30 C29 C28 119.2(2)
C30 C29 H29 120.4
C28 C29 H29 120.4
C31 C30 C29 120.9(2)
C31 C30 H30 119.5
C29 C30 H30 119.5
C30 C31 C26 121.1(2)
C30 C31 H31 119.5
C26 C31 H31 119.5
C26 P1 C20 101.81(10)
C26 P1 C1 102.29(10)
C20 P1 C1 103.90(10)

loop_
_geom_bond_atom_site_label_1
_geom_bond_atom_site_label_2
_geom_bond_distance
C1 C6 1.401(3)
C1 C2 1.405(3)
C1 P1 1.840(2)
C2 C3 1.404(3)
C2 H2 0.9500
C3 C4 1.386(3)
C3 H3 0.9500
C4 C5 1.381(3)
C4 H4 0.9500
C5 C6 1.410(3)
C5 H5 0.9500
C6 C7 1.518(3)
C7 C11 1.516(3)
C7 C8 1.527(3)
C7 H7 1.0000
C8 C9 1.336(3)
C8 C12 1.494(3)
C9 C10 1.493(3)
C9 C14 1.499(3)
C10 C11 1.329(3)
C10 C16 1.510(3)
C11 C18 1.507(3)
C12 C13 1.550(3)
C12 H12A 0.9900
C12 H12B 0.9900
C13 H13A 0.9800
C13 H13B 0.9800
C13 H13C 0.9800
C14 C15 1.536(3)
C14 H14A 0.9900
C14 H14B 0.9900
C15 H15A 0.9800
C15 H15B 0.9800
C15 H15C 0.9800
C16 C17 1.558(3)
C16 H16A 0.9900
C16 H16B 0.9900
C17 H17A 0.9800
C17 H17B 0.9800
C17 H17C 0.9800
C18 C19 1.521(3)
C18 H18A 0.9900
C18 H18B 0.9900
C19 H19A 0.9800
C19 H19B 0.9800
C19 H19C 0.9800
C20 C25 1.378(3)
C20 C21 1.386(3)
C20 P1 1.830(2)
C21 C22 1.399(3)
C21 H21 0.9500
C22 C23 1.363(3)
C22 H22 0.9500
C23 C24 1.377(3)
C23 H23 0.9500
C24 C25 1.404(3)
C24 H24 0.9500
C25 H25 0.9500
C26 C27 1.385(3)
C26 C31 1.414(3)
C26 P1 1.821(2)
C27 C28 1.373(3)
C27 H27 0.9500
C28 C29 1.408(3)
C28 H28 0.9500
C29 C30 1.366(3)
C29 H29 0.9500
C30 C31 1.366(3)
C30 H30 0.9500
C31 H31 0.9500

loop_
_cod_related_entry_id
_cod_related_entry_database
_cod_related_entry_code
1 ChemSpider 30660686
